data_1519787
loop_
_publ_author_name
'Springer, Caroline J.'
'Suijkerbuijk, Bart M. J. M.'
'Davies, Lawrence'
'Horton, Peter N.'
'Hursthouse, Michael B.'

_publ_section_title
;
 8-(4-amino-3-fluorophenoxy)pyrido[2,3-b]pyrazin-2(1H)-one
;
_journal_name_full 'Crystal Structure Report Archive'
_journal_page_first 105
_journal_year 2007
_chemical_formula_sum 'C13 H11 F N4 O3'
_chemical_formula_weight 290.26
_space_group_IT_number 14
_symmetry_cell_setting monoclinic
_symmetry_space_group_name_Hall '-P 2ybc'
_symmetry_space_group_name_H-M 'P 1 21/c 1'
_atom_sites_solution_hydrogens geom
_atom_sites_solution_primary direct
_atom_sites_solution_secondary difmap
_cell_angle_alpha 90.00
_cell_angle_beta 100.062(6)
_cell_angle_gamma 90.00
_cell_formula_units_Z 4
_cell_length_a 6.9077(8)
_cell_length_b 24.201(3)
_cell_length_c 7.7428(7)
_cell_measurement_reflns_used 2092
_cell_measurement_temperature 120(2)
_cell_measurement_theta_max 27.485
_cell_measurement_theta_min 2.910
_cell_volume 1274.5(2)
_computing_cell_refinement 'DENZO (Otwinowski & Minor, 1997) & COLLECT (Hooft, R.W.W., 1998)'
_computing_data_collection 'COLLECT (Hooft, R.W.W., 1998)'
_computing_data_reduction 'DENZO (Otwinowski & Minor, 1997) & COLLECT (Hooft, R.W.W., 1998)'
_computing_molecular_graphics 'ORTEP3 for Windows (Farrugia, 1997)'
_computing_publication_material 'WinGX (Farrugia, 1999)'
_computing_structure_refinement 'SHELXL-97 (Sheldrick, 1997b)'
_computing_structure_solution 'SHELXS-97 (Sheldrick, 1997a)'
_diffrn_ambient_temperature 120(2)
_diffrn_measured_fraction_theta_full 0.979
_diffrn_measured_fraction_theta_max 0.979
_diffrn_measurement_device_type 'Bruker-Nonius APEX II CCD camera on \k-goniostat'
_diffrn_measurement_method '\f & \w scans'
_diffrn_radiation_monochromator '10cm confocal mirrors'
_diffrn_radiation_source 'Bruker-Nonius FR591 rotating anode'
_diffrn_radiation_type MoK\a
_diffrn_radiation_wavelength 0.71073
_diffrn_reflns_av_R_equivalents 0.0706
_diffrn_reflns_av_sigmaI/netI 0.0881
_diffrn_reflns_limit_h_max 8
_diffrn_reflns_limit_h_min -8
_diffrn_reflns_limit_k_max 31
_diffrn_reflns_limit_k_min -29
_diffrn_reflns_limit_l_max 10
_diffrn_reflns_limit_l_min -10
_diffrn_reflns_number 9584
_diffrn_reflns_theta_full 27.48
_diffrn_reflns_theta_max 27.48
_diffrn_reflns_theta_min 2.99
_exptl_absorpt_coefficient_mu 0.120
_exptl_absorpt_correction_T_max 0.9988
_exptl_absorpt_correction_T_min 0.9810
_exptl_absorpt_correction_type multi-scan
_exptl_absorpt_process_details 'SADABS 2007/2 (Sheldrick, G.M., 2007)'
_exptl_crystal_colour Orange
_exptl_crystal_density_diffrn 1.513
_exptl_crystal_density_method 'not measured'
_exptl_crystal_description 'Stacked Sheet'
_exptl_crystal_F_000 600
_exptl_crystal_size_max 0.16
_exptl_crystal_size_mid 0.03
_exptl_crystal_size_min 0.01
_refine_diff_density_max 0.388
_refine_diff_density_min -0.331
_refine_diff_density_rms 0.081
_refine_ls_extinction_method none
_refine_ls_goodness_of_fit_ref 1.115
_refine_ls_hydrogen_treatment mixed
_refine_ls_matrix_type full
_refine_ls_number_parameters 202
_refine_ls_number_reflns 2853
_refine_ls_number_restraints 4
_refine_ls_restrained_S_all 1.114
_refine_ls_R_factor_all 0.1575
_refine_ls_R_factor_gt 0.0919
_refine_ls_shift/su_max 0.000
_refine_ls_shift/su_mean 0.000
_refine_ls_structure_factor_coef Fsqd
_refine_ls_weighting_details 'calc w=1/[\s^2^(Fo^2^)+(0.0100P)^2^+4.2618P] where P=(Fo^2^+2Fc^2^)/3'
_refine_ls_weighting_scheme calc
_refine_ls_wR_factor_gt 0.1507
_refine_ls_wR_factor_ref 0.1822
_reflns_number_gt 1791
_reflns_number_total 2853
_reflns_threshold_expression >2sigma(I)
_cod_data_source_file eCrystal-1270.cif
_cod_data_source_block 2007src1297
_cod_depositor_comments
;
Citation :
Springer, Caroline J. and Suijkerbuijk, Bart M. J. M. and 
Davies, Lawrence and Horton, Peter N. and Hursthouse, Michael B. (2007) 
University of Southampton, Crystal Structure Report Archive. 
(doi:10.5258/ecrystals/1270)

More at:
http://ecrystals.chem.soton.ac.uk/105/
;
_cod_original_sg_symbol_H-M P2(1)/c
_cod_database_code 1519787

loop_
_symmetry_equiv_pos_as_xyz
'x, y, z'
'-x, y+1/2, -z+1/2'
'-x, -y, -z'
'x, -y-1/2, z-1/2'

loop_
_atom_site_label
_atom_site_type_symbol
_atom_site_fract_x
_atom_site_fract_y
_atom_site_fract_z
_atom_site_U_iso_or_equiv
_atom_site_adp_type
_atom_site_occupancy
_atom_site_symmetry_multiplicity
_atom_site_calc_flag
_atom_site_refinement_flags
_atom_site_disorder_assembly
_atom_site_disorder_group
C1 C 0.7116(6) 0.56600(16) 0.4661(5) 0.0235(9) Uani 1 1 d . . .
C2 C 0.7890(6) 0.57648(17) 0.6403(5) 0.0260(9) Uani 1 1 d . . .
H2 H 0.7954 0.6131 0.6852 0.031 Uiso 1 1 calc R . .
C3 C 0.8571(6) 0.53213(17) 0.7481(5) 0.0268(9) Uani 1 1 d . . .
H3 H 0.9112 0.5400 0.8669 0.032 Uiso 1 1 calc R . .
C4 C 0.7739(6) 0.46933(16) 0.5277(5) 0.0237(9) Uani 1 1 d . . .
C5 C 0.7030(6) 0.51084(16) 0.4097(5) 0.0224(8) Uani 1 1 d . . .
C6 C 0.6126(6) 0.44361(16) 0.1828(5) 0.0245(9) Uani 1 1 d . . .
C7 C 0.6927(6) 0.40291(17) 0.3173(5) 0.0267(9) Uani 1 1 d . . .
H7 H 0.6894 0.3652 0.2831 0.032 Uiso 1 1 calc R . .
C8 C 0.6660(6) 0.66048(16) 0.3830(5) 0.0269(9) Uani 1 1 d . . .
C9 C 0.5017(6) 0.69272(17) 0.3829(5) 0.0286(9) Uani 1 1 d . . .
H9 H 0.3737 0.6771 0.3658 0.034 Uiso 1 1 calc R . .
C10 C 0.5309(6) 0.74855(17) 0.4086(6) 0.0283(9) Uani 1 1 d . . .
C11 C 0.7129(6) 0.77395(16) 0.4339(5) 0.0254(9) Uani 1 1 d . . .
C12 C 0.8751(6) 0.73926(18) 0.4324(5) 0.0301(10) Uani 1 1 d . . .
H12 H 1.0035 0.7547 0.4498 0.036 Uiso 1 1 calc R . .
C13 C 0.8518(6) 0.68284(17) 0.4060(5) 0.0295(10) Uani 1 1 d . . .
H13 H 0.9629 0.6599 0.4039 0.035 Uiso 1 1 calc R . .
N1 N 0.8526(5) 0.47939(14) 0.6980(4) 0.0264(8) Uani 1 1 d . . .
N2 N 0.7673(5) 0.41432(14) 0.4781(4) 0.0271(8) Uani 1 1 d . . .
N3 N 0.6241(5) 0.49694(13) 0.2383(4) 0.0224(7) Uani 1 1 d . . .
H3A H 0.5802 0.5233 0.1634 0.027 Uiso 1 1 calc R . .
N4 N 0.7325(6) 0.83083(15) 0.4469(5) 0.0312(8) Uani 1 1 d D . .
H4A H 0.626(5) 0.8469(19) 0.474(6) 0.047 Uiso 1 1 d D . .
H4B H 0.851(4) 0.842(2) 0.501(6) 0.047 Uiso 1 1 d D . .
O1 O 0.6368(4) 0.60345(11) 0.3427(4) 0.0300(7) Uani 1 1 d . . .
O2 O 0.5410(4) 0.43030(11) 0.0307(4) 0.0296(7) Uani 1 1 d . . .
F1 F 0.3698(4) 0.78156(10) 0.4088(4) 0.0417(7) Uani 1 1 d . . .
O21 O 0.8854(5) 0.38084(15) 0.9129(5) 0.0422(8) Uani 1 1 d D . .
H21A H 0.891(8) 0.4081(16) 0.844(6) 0.063 Uiso 1 1 d D . .
H21B H 0.769(4) 0.381(2) 0.936(7) 0.063 Uiso 1 1 d D . .

loop_
_atom_site_aniso_label
_atom_site_aniso_U_11
_atom_site_aniso_U_22
_atom_site_aniso_U_33
_atom_site_aniso_U_23
_atom_site_aniso_U_13
_atom_site_aniso_U_12
C1 0.028(2) 0.0149(19) 0.027(2) 0.0016(17) 0.0046(17) 0.0012(16)
C2 0.029(2) 0.020(2) 0.029(2) -0.0030(18) 0.0047(17) -0.0001(16)
C3 0.027(2) 0.025(2) 0.026(2) 0.0003(18) 0.0004(16) -0.0020(17)
C4 0.023(2) 0.017(2) 0.032(2) -0.0019(17) 0.0060(16) 0.0016(16)
C5 0.022(2) 0.021(2) 0.023(2) 0.0009(17) 0.0007(15) 0.0009(15)
C6 0.027(2) 0.020(2) 0.026(2) -0.0017(17) 0.0032(16) -0.0026(16)
C7 0.029(2) 0.016(2) 0.035(2) 0.0012(18) 0.0025(17) -0.0005(16)
C8 0.038(2) 0.017(2) 0.024(2) 0.0017(17) -0.0008(17) 0.0017(17)
C9 0.026(2) 0.026(2) 0.032(2) 0.0007(19) 0.0003(17) -0.0034(17)
C10 0.030(2) 0.021(2) 0.034(2) 0.0027(19) 0.0059(18) 0.0044(17)
C11 0.038(2) 0.016(2) 0.021(2) 0.0016(17) 0.0020(17) 0.0012(17)
C12 0.032(2) 0.028(2) 0.029(2) 0.0006(19) 0.0017(17) -0.0031(18)
C13 0.035(2) 0.022(2) 0.032(2) -0.0034(19) 0.0070(18) 0.0058(18)
N1 0.0259(18) 0.0239(19) 0.0277(19) -0.0008(16) 0.0003(14) -0.0008(14)
N2 0.0285(19) 0.0177(17) 0.033(2) -0.0009(15) 0.0009(15) -0.0014(14)
N3 0.0269(17) 0.0144(16) 0.0242(18) 0.0035(14) -0.0003(13) 0.0015(13)
N4 0.039(2) 0.0184(18) 0.035(2) 0.0007(17) 0.0019(17) -0.0019(16)
O1 0.0453(18) 0.0139(14) 0.0279(15) -0.0018(12) -0.0015(13) 0.0016(12)
O2 0.0395(18) 0.0191(14) 0.0279(16) -0.0038(13) -0.0009(13) -0.0018(12)
F1 0.0325(14) 0.0262(14) 0.0666(19) 0.0029(13) 0.0093(13) 0.0045(11)
O21 0.041(2) 0.042(2) 0.045(2) 0.0118(16) 0.0084(16) 0.0101(17)

loop_
_atom_type_symbol
_atom_type_description
_atom_type_scat_dispersion_real
_atom_type_scat_dispersion_imag
_atom_type_scat_source
C C 0.0033 0.0016 'International Tables Vol C Tables 4.2.6.8 and 6.1.1.4'
H H 0.0000 0.0000 'International Tables Vol C Tables 4.2.6.8 and 6.1.1.4'
N N 0.0061 0.0033 'International Tables Vol C Tables 4.2.6.8 and 6.1.1.4'
O O 0.0106 0.0060 'International Tables Vol C Tables 4.2.6.8 and 6.1.1.4'
F F 0.0171 0.0103 'International Tables Vol C Tables 4.2.6.8 and 6.1.1.4'

loop_
_geom_angle_atom_site_label_1
_geom_angle_atom_site_label_2
_geom_angle_atom_site_label_3
_geom_angle
_geom_angle_site_symmetry_1
_geom_angle_site_symmetry_3
O1 C1 C2 126.9(4) . .
O1 C1 C5 115.3(3) . .
C2 C1 C5 117.8(4) . .
C1 C2 C3 118.4(4) . .
C1 C2 H2 120.8 . .
C3 C2 H2 120.8 . .
N1 C3 C2 125.2(4) . .
N1 C3 H3 117.4 . .
C2 C3 H3 117.4 . .
N1 C4 N2 115.5(3) . .
N1 C4 C5 123.0(4) . .
N2 C4 C5 121.5(4) . .
N3 C5 C4 119.3(3) . .
N3 C5 C1 121.2(3) . .
C4 C5 C1 119.5(4) . .
O2 C6 N3 122.6(4) . .
O2 C6 C7 122.6(4) . .
N3 C6 C7 114.8(3) . .
N2 C7 C6 125.3(4) . .
N2 C7 H7 117.4 . .
C6 C7 H7 117.4 . .
C13 C8 C9 121.8(4) . .
C13 C8 O1 120.2(4) . .
C9 C8 O1 117.7(4) . .
C10 C9 C8 117.2(4) . .
C10 C9 H9 121.4 . .
C8 C9 H9 121.4 . .
C9 C10 F1 118.3(4) . .
C9 C10 C11 124.3(4) . .
F1 C10 C11 117.3(4) . .
C10 C11 N4 121.8(4) . .
C10 C11 C12 116.2(4) . .
N4 C11 C12 121.9(4) . .
C13 C12 C11 121.3(4) . .
C13 C12 H12 119.4 . .
C11 C12 H12 119.4 . .
C8 C13 C12 119.2(4) . .
C8 C13 H13 120.4 . .
C12 C13 H13 120.4 . .
C3 N1 C4 116.1(3) . .
C7 N2 C4 117.5(3) . .
C6 N3 C5 121.7(3) . .
C6 N3 H3A 119.2 . .
C5 N3 H3A 119.2 . .
C11 N4 H4A 112(3) . .
C11 N4 H4B 113(3) . .
H4A N4 H4B 119(5) . .
C1 O1 C8 118.3(3) . .
H21A O21 H21B 106(5) . .

loop_
_geom_bond_atom_site_label_1
_geom_bond_atom_site_label_2
_geom_bond_distance
_geom_bond_site_symmetry_2
C1 O1 1.352(5) .
C1 C2 1.385(5) .
C1 C5 1.403(5) .
C2 C3 1.390(6) .
C2 H2 0.9500 .
C3 N1 1.333(5) .
C3 H3 0.9500 .
C4 N1 1.357(5) .
C4 N2 1.384(5) .
C4 C5 1.389(5) .
C5 N3 1.385(5) .
C6 O2 1.238(5) .
C6 N3 1.358(5) .
C6 C7 1.469(6) .
C7 N2 1.292(5) .
C7 H7 0.9500 .
C8 C13 1.376(6) .
C8 C9 1.377(6) .
C8 O1 1.421(5) .
C9 C10 1.375(6) .
C9 H9 0.9500 .
C10 F1 1.370(5) .
C10 C11 1.382(6) .
C11 N4 1.385(5) .
C11 C12 1.402(6) .
C12 C13 1.386(6) .
C12 H12 0.9500 .
C13 H13 0.9500 .
N3 H3A 0.8800 .
N4 H4A 0.890(19) .
N4 H4B 0.89(2) .
O21 H21A 0.85(2) .
O21 H21B 0.85(2) .

loop_
_geom_hbond_atom_site_label_D
_geom_hbond_atom_site_label_H
_geom_hbond_atom_site_label_A
_geom_hbond_distance_DH
_geom_hbond_distance_HA
_geom_hbond_distance_DA
_geom_hbond_angle_DHA
_geom_hbond_site_symmetry_A
N3 H3A O2 0.88 1.94 2.812(4) 168.6 3_665
N4 H4A O2 0.890(19) 2.32(3) 3.084(5) 144(4) 2_655
N4 H4B O21 0.89(2) 2.06(2) 2.934(5) 168(5) 2_756
O21 H21A N1 0.85(2) 2.06(2) 2.894(5) 168(5) .
O21 H21B O2 0.85(2) 2.20(4) 2.946(5) 146(5) 1_556
